data_7063880
loop_
_publ_author_name
'Vidya, Kannan Sree'
'Yamuna, Ganesh'
'Bhuvanesh, Nattamai'
'Ghosh, Ayyan'
'Dasgupta, Sreeja'
'Mandal, Sukanta'
'Vasanthkumar, Rajkumar'
'Gurusaravanan, Packiaraj'
'Sundaravel, Karuppasamy'

_publ_section_title
;
 Impact of ligand steric hindrance on the phenoxazinone synthase-like
 reactivity and antibacterial activity of cobalt(iii) complexes of N2O
 donor ligands
;
_journal_issue 20
_journal_name_full 'New Journal of Chemistry'
_journal_page_first 8576
_journal_page_last 8593
_journal_paper_doi 10.1039/D5NJ00515A
_journal_volume 49
_journal_year 2025
_chemical_formula_moiety 'C16 H23 Co N4 O2, 2(N O3)'
_chemical_formula_sum 'C16 H23 Co N6 O8'
_chemical_formula_weight 486.33
_space_group_crystal_system triclinic
_space_group_IT_number 2
_space_group_name_Hall '-P 1'
_space_group_name_H-M_alt 'P -1'
_atom_sites_solution_hydrogens mixed
_atom_sites_solution_primary dual
_audit_creation_date 2023-11-01
_audit_creation_method
;
Olex2 1.5
(compiled 2023.08.24 svn.re1ec1418 for OlexSys, GUI svn.r6817)
;
_audit_update_record
;
2025-02-03 deposited with the CCDC.	2025-04-15 downloaded from the CCDC.
;
_cell_angle_alpha 101.111(2)
_cell_angle_beta 103.881(2)
_cell_angle_gamma 96.082(2)
_cell_formula_units_Z 2
_cell_length_a 9.4192(2)
_cell_length_b 10.3525(2)
_cell_length_c 10.7729(3)
_cell_measurement_reflns_used 16506
_cell_measurement_temperature 100.00(10)
_cell_measurement_theta_max 79.4900
_cell_measurement_theta_min 4.8730
_cell_volume 987.84(4)
_computing_cell_refinement 'CrysAlisPro 1.171.43.68a (Rigaku OD, 2023)'
_computing_data_collection 'CrysAlisPro system (CCD 42.101a 64-bit (release 31-08-2023))'
_computing_data_reduction 'CrysAlisPro 1.171.43.68a (Rigaku OD, 2023)'
_computing_molecular_graphics 'Olex2 1.5 (Dolomanov et al., 2009)'
_computing_publication_material 'Olex2 1.5 (Dolomanov et al., 2009)'
_computing_structure_refinement 'SHELXL 2018/3 (Sheldrick, 2015)'
_computing_structure_solution 'SHELXT  (Sheldrick, 2015)'
_diffrn_ambient_environment N~2~
_diffrn_ambient_temperature 100.00(10)
_diffrn_detector 'Hybrid Pixel Array Detector'
_diffrn_detector_area_resol_mean 10.0000
_diffrn_detector_type HyPix
_diffrn_measured_fraction_theta_full 0.996
_diffrn_measured_fraction_theta_max 0.967
_diffrn_measurement_details
;
List of Runs (angles in degrees, time in seconds):

  # Type    Start    End  Width  t~exp~   \w     \q     \k     \f   Frames
#--------------------------------------------------------------------------
  1  \w     16.00  42.00   0.50    0.10    --   30.00  55.00 -34.82   52
  2  \w     -1.00  25.00   0.50    0.10    --   18.00  67.00  59.82   52
  3  \w      0.00  26.00   0.50    0.10    --   18.00  66.00 162.17   52
  4  \w     35.00 119.00   0.50    0.10    --   47.47  44.00 169.89  168
  5  \w     46.00  74.00   0.50    0.50    --  113.25 -61.00  60.00   56
  6  \w     43.00  74.00   0.50    0.50    --  113.25 -61.00 120.00   62
  7  \w     43.00  75.00   0.50    0.50    --  113.25 -61.00  30.00   64
  8  \w     43.00  74.00   0.50    0.50    --  113.25 -61.00  90.00   62
  9  \w     43.00  75.00   0.50    0.50    --  113.25 -61.00 -60.00   64
 10  \w     45.00  73.00   0.50    0.50    --  113.25 -61.00-150.00   56
 11  \w     43.00  75.00   0.50    0.50    --  113.25 -61.00-180.00   64
 12  \w     51.00 116.00   0.50    0.10    --   47.47-157.00-105.00  130
 13  \w     46.00  71.00   0.50    0.50    --  113.25-125.00-120.00   50
 14  \w     75.00 111.00   0.50    0.50    --  113.25-125.00-120.00   72
 15  \w     51.00 134.00   0.50    0.50    --  113.25-157.00-105.00  166
 16  \w     44.00  73.00   0.50    0.50    --  113.25-125.00 -30.00   58
 17  \w     77.00 102.00   0.50    0.50    --  113.25-125.00 -30.00   50
 18  \w     44.00 109.00   0.50    0.50    --  113.25-120.00  49.00  130
 19  \w     44.00  70.00   0.50    0.50    --  113.25-125.00 120.00   52
 20  \w     85.00 111.00   0.50    0.50    --  113.25-125.00 120.00   52
 21  \w     55.00 104.00   0.50    0.50    --  113.25 -95.00 150.00   98
 22  \w     78.00 105.00   0.50    0.50    --  113.25 -95.00  90.00   54
 23  \w     42.00 106.00   0.50    0.50    --  113.25 -95.00 -30.00  128
 24  \w     47.00  97.00   0.50    0.50    --  113.25 -95.00 -90.00  100
 25  \w     31.00  90.00   0.50    0.10    --   47.47-120.00  49.00  118
 26  \w    -33.00  -5.00   0.50    0.10    --  -22.00 -61.00  92.29   56
 27  \w    -54.00 -28.00   0.50    0.10    --  -42.00 -50.00 165.36   52
 28  \w    -42.00 -11.00   0.50    0.10    --  -26.00 -55.00  54.78   62
 29  \w    -42.00 -15.00   0.50    0.10    --  -30.00 -55.00  39.11   54
 30  \w    -38.00 -11.00   0.50    0.10    --  -26.00 -57.00 -16.47   54
 31  \w    -57.00 -29.00   0.50    0.10    --  -42.00 -49.00-174.21   56
 32  \w    -42.00 -15.00   0.50    0.10    --  -30.00 -55.00-160.99   54
 33  \w   -117.00 -33.00   0.50    0.10    --  -46.00 -47.00-154.37  168
 34  \w   -117.00 -33.00   0.50    0.10    --  -46.00 -47.00 -99.14  168
 35  \w   -122.00 -37.00   0.50    0.10    --  -50.00 -45.00 -80.90  170
 36  \w   -117.00 -33.00   0.50    0.10    --  -46.00 -47.00 -41.42  168
 37  \w   -117.00 -33.00   0.50    0.10    --  -46.00 -47.00   0.42  168
 38  \w   -117.00 -33.00   0.50    0.10    --  -46.00 -46.00  31.51  168
 39  \w   -117.00 -33.00   0.50    0.10    --  -46.00 -47.00 117.01  168
 40  \w   -161.00 -77.00   0.50    0.50    --  -91.75-120.00  49.00  168
 41  \w   -142.00 -57.00   0.50    0.10    --  -70.00 -47.00 164.58  170
 42  \w   -138.00 -53.00   0.50    0.10    --  -66.00 -47.00  93.31  170
 43  \w   -142.00 -57.00   0.50    0.10    --  -70.00 -47.00  47.24  170
 44  \w   -142.00 -57.00   0.50    0.10    --  -70.00 -47.00 -19.46  170
 45  \w   -142.00 -57.00   0.50    0.10    --  -70.00 -47.00 -56.71  170
 46  \w   -142.00 -57.00   0.50    0.10    --  -70.00 -47.00 -85.36  170
 47  \w   -142.00 -57.00   0.50    0.10    --  -70.00 -47.00-102.69  170
 48  \w   -142.00 -57.00   0.50    0.10    --  -70.00 -47.00-142.39  170
 49  \w   -125.00 -85.00   0.50    0.50    --  -91.75 -47.00 -65.23   80
 50  \w   -119.00 -51.00   0.50    0.10    --  -47.47-157.00-105.00  136
 51  \w   -143.00 -51.00   0.50    0.50    --  -91.75-157.00-105.00  184
 52  \w   -106.00 -81.00   0.50    0.50    --  -91.75 -47.00 -39.81   50
 53  \w   -106.00 -81.00   0.50    0.50    --  -91.75 -47.00 -53.10   50
 54  \w   -105.00 -79.00   0.50    0.50    --  -91.75 -46.00  20.53   52
 55  \w    -84.00 -58.00   0.50    0.10    --  -70.00 -47.00 130.13   52
 56  \w   -120.00 -83.00   0.50    0.50    --  -91.75 -47.00  91.72   74
 57  \w   -160.00-127.00   0.50    0.50    --  -91.75 -47.00  91.72   66
 58  \w   -134.00 -49.00   0.50    0.10    --  -62.00 -46.00 177.45  170
 59  \w   -104.00 -79.00   0.50    0.50    --  -91.75 -46.00 169.68   50
 60  \w   -134.00 -49.00   0.50    0.10    --  -62.00 -46.00  80.91  170
 61  \w   -138.00 -53.00   0.50    0.10    --  -66.00 -46.00  -5.09  170
 62  \w   -118.00 -80.00   0.50    0.50    --  -91.75 -46.00 -93.52   76
 63  \w   -113.00 -80.00   0.50    0.50    --  -91.75 -46.00-108.72   66
 64  \w   -158.00-127.00   0.50    0.50    --  -91.75 -46.00 -93.52   62
 65  \w   -106.00 -79.00   0.50    0.50    --  -91.75 -45.00   0.00   54
 66  \w   -109.00 -77.00   0.50    0.50    --  -90.00 -46.00  36.71   64
 67  \w    -87.00 -61.00   0.50    0.10    --  -74.00 -46.00 116.42   52
 68  \w   -138.00 -53.00   0.50    0.10    --  -66.00 -45.00 135.66  170
 69  \w   -152.00-126.00   0.50    0.50    --  -91.75 -46.00 169.68   52
 70  \w   -117.00 -81.00   0.50    0.50    --  -91.75 -45.00  60.00   72
 71  \w   -163.00-126.00   0.50    0.50    --  -91.75 -45.00  60.00   74
 72  \w   -157.00-118.00   0.50    0.50    --  -91.75 -45.00 120.00   78
 73  \w   -112.00 -79.00   0.50    0.50    --  -91.75 -45.00 120.00   66
 74  \w   -109.00 -83.00   0.50    0.50    --  -91.75 -45.00 150.00   52
 75  \w   -161.00-135.00   0.50    0.50    --  -91.75 -45.00   0.00   52
 76  \w   -160.00-134.00   0.50    0.50    --  -91.75 -45.00 -30.00   52
 77  \w   -164.00-131.00   0.50    0.50    --  -91.75 -43.00-132.76   66
 78  \w   -105.00 -79.00   0.50    0.50    --  -91.75 -45.00-150.00   52
 79  \w   -103.00 -78.00   0.50    0.50    --  -91.75 -43.00-132.76   50
 80  \w   -105.00 -79.00   0.50    0.50    --  -91.75 -45.00 -30.00   52
 81  \w   -106.00 -77.00   0.50    0.50    --  -90.00 -37.00-176.35   58
 82  \w    -92.00 -65.00   0.50    0.10    --  -78.00 -40.00 -37.82   54
 83  \w   -109.00 -74.00   0.50    0.50    --  -86.00 -41.00  59.50   70
 84  \w   -106.00 -80.00   0.50    0.50    --  -91.75 -39.00  87.12   52
 85  \w   -107.00 -79.00   0.50    0.50    --  -91.75 -42.00 127.92   56
 86  \w    -84.00  -9.00   0.50    0.10    --  -47.47 120.00 134.00  150
 87  \w    -84.00 -22.00   0.50    0.50    --  -91.75 120.00 134.00  124
 88  \w   -108.00 -29.00   0.50    0.10    --  -47.47 157.00 -70.00  158
 89  \w    108.00 142.00   0.50    0.50    --  113.25  61.00-150.00   68
 90  \w    150.00 177.00   0.50    0.50    --  113.25  61.00-150.00   54
 91  \w    145.00 178.00   0.50    0.50    --  113.25  61.00-180.00   66
 92  \w    107.00 137.00   0.50    0.50    --  113.25  61.00-180.00   60
 93  \w    106.00 133.00   0.50    0.50    --  113.25  61.00-120.00   54
 94  \w    139.00 177.00   0.50    0.50    --  113.25  61.00-120.00   76
 95  \w    106.00 178.00   0.50    0.50    --  113.25  61.00 -60.00  144
 96  \w    102.00 142.00   0.50    0.50    --  113.25  45.00  30.00   80
 97  \w    148.00 176.00   0.50    0.50    --  113.25  45.00  30.00   56
 98  \w    143.00 177.00   0.50    0.50    --  113.25  45.00 120.00   68
 99  \w    105.00 137.00   0.50    0.50    --  113.25  45.00 120.00   64
100  \w    117.00 142.00   0.50    0.50    --  113.25  45.00  60.00   50
101  \w    110.00 136.00   0.50    0.50    --  113.25  45.00 150.00   52
102  \w    150.00 177.00   0.50    0.50    --  113.25  45.00  60.00   54
103  \w    105.00 178.00   0.50    0.50    --  113.25  45.00  90.00  146
104  \w    102.00 154.00   0.50    0.50    --  113.25  45.00   0.00  104
105  \w     90.00 145.00   0.50    0.50    --  102.00  35.00 -28.82  110
106  \w    102.00 155.00   0.50    0.50    --  113.25  45.00 -90.00  106
107  \w    101.00 173.00   0.50    0.50    --  113.25  45.00-180.00  144
108  \w     73.00 120.00   0.50    0.10    --   47.47 157.00 -70.00   94
109  \w     73.00 161.00   0.50    0.50    --  113.25 157.00 -70.00  176
110  \w     98.00 178.00   0.50    0.50    --  113.25 120.00 134.00  160
111  \w    -17.00   9.00   0.50    0.10    --   10.00  86.00 -65.07   52
;
_diffrn_measurement_device 'four-circle diffractometer'
_diffrn_measurement_device_type 'XtaLAB Synergy, Dualflex, HyPix'
_diffrn_measurement_method '\w scans'
_diffrn_orient_matrix_type 'CrysAlisPro convention (1999,Acta A55,543-557)'
_diffrn_orient_matrix_UB_11 -0.1676476000
_diffrn_orient_matrix_UB_12 -0.0061651000
_diffrn_orient_matrix_UB_13 -0.0155507000
_diffrn_orient_matrix_UB_21 0.0170028000
_diffrn_orient_matrix_UB_22 0.1520521000
_diffrn_orient_matrix_UB_23 0.0131518000
_diffrn_orient_matrix_UB_31 -0.0270597000
_diffrn_orient_matrix_UB_32 -0.0210470000
_diffrn_orient_matrix_UB_33 -0.1498389000
_diffrn_radiation_monochromator mirror
_diffrn_radiation_probe x-ray
_diffrn_radiation_type 'Cu K\a'
_diffrn_radiation_wavelength 1.54184
_diffrn_reflns_av_R_equivalents 0.043
_diffrn_reflns_av_unetI/netI 0.0493
_diffrn_reflns_Laue_measured_fraction_full 0.996
_diffrn_reflns_Laue_measured_fraction_max 0.967
_diffrn_reflns_limit_h_max 12
_diffrn_reflns_limit_h_min -12
_diffrn_reflns_limit_k_max 13
_diffrn_reflns_limit_k_min -13
_diffrn_reflns_limit_l_max 13
_diffrn_reflns_limit_l_min -13
_diffrn_reflns_number 4493
_diffrn_reflns_point_group_measured_fraction_full 0.996
_diffrn_reflns_point_group_measured_fraction_max 0.967
_diffrn_reflns_theta_full 67.684
_diffrn_reflns_theta_max 79.749
_diffrn_reflns_theta_min 4.340
_diffrn_source 'micro-focus sealed X-ray tube'
_diffrn_source_current '1 mA'
_diffrn_source_type 'PhotonJet (Cu) X-ray Source'
_diffrn_source_voltage '50 kV'
_exptl_absorpt_coefficient_mu 7.354
_exptl_absorpt_correction_T_max 0.762
_exptl_absorpt_correction_T_min 0.613
_exptl_absorpt_correction_type analytical
_exptl_absorpt_process_details
;
CrysAlisPro 1.171.43.68a (Rigaku Oxford Diffraction, 2023) 
Analytical numeric absorption correction using a multifaceted crystal 
model based on expressions derived by R.C. Clark & J.S. Reid. 
(Clark, R. C. & Reid, J. S. (1995). Acta Cryst. A51, 887-897) 
Empirical absorption correction using spherical harmonics, 
implemented in SCALE3 ABSPACK scaling algorithm. 
;
_exptl_crystal_colour red
_exptl_crystal_colour_primary red
_exptl_crystal_density_diffrn 1.635
_exptl_crystal_description block
_exptl_crystal_F_000 504
_exptl_crystal_size_max 0.173
_exptl_crystal_size_mid 0.102
_exptl_crystal_size_min 0.101
_refine_diff_density_max 0.329
_refine_diff_density_min -0.627
_refine_diff_density_rms 0.063
_refine_ls_extinction_method none
_refine_ls_goodness_of_fit_ref 1.086
_refine_ls_hydrogen_treatment constr
_refine_ls_matrix_type full
_refine_ls_number_parameters 282
_refine_ls_number_reflns 4493
_refine_ls_number_restraints 0
_refine_ls_restrained_S_all 1.086
_refine_ls_R_factor_all 0.0331
_refine_ls_R_factor_gt 0.0312
_refine_ls_shift/su_max 0.001
_refine_ls_shift/su_mean 0.000
_refine_ls_structure_factor_coef Fsqd
_refine_ls_weighting_details 'w=1/[\s^2^(Fo^2^)+(0.0447P)^2^+0.0446P] where P=(Fo^2^+2Fc^2^)/3'
_refine_ls_weighting_scheme calc
_refine_ls_wR_factor_gt 0.0829
_refine_ls_wR_factor_ref 0.0834
_reflns_Friedel_coverage 0.000
_reflns_number_gt 4262
_reflns_number_total 4493
_reflns_threshold_expression 'I > 2\s(I)'
_twin_special_details
;
Component 2 rotated by -179.4855\% 
around [0.00 0.71 0.71] (reciprocal) or [0.27 0.69 0.67] (direct)
;
_cod_data_source_file d5nj00515a2.cif
_cod_data_source_block kssv28_twin1_hklf4
_cod_database_code 7063880
_shelx_shelxl_version_number 2018/3
_chemical_oxdiff_formula C16H24CoN4O2
_shelx_space_group_comment
;
The symmetry employed for this shelxl refinement is uniquely defined
by the following loop, which should always be used as a source of
symmetry information in preference to the above space-group names.
They are only intended as comments.
;
_shelx_estimated_absorpt_t_max 0.524
_shelx_estimated_absorpt_t_min 0.363
_olex2_refinement_description
;
1. Twinned data refinement
 Scales: 0.5372(13)
 0.4628(13)
2. Fixed Uiso
 At 1.2 times of:
  All C(H) groups, All C(H,H) groups, All N(H) groups
3.a Riding coordinates:
 O1(H1)
3.b Ternary CH refined with riding coordinates:
 N2(H2), N4(H4)
3.c Secondary CH2 refined with riding coordinates:
 C6(H6A,H6B), C7(H7A,H7B), C8(H8A,H8B), C14(H14A,H14B), C15(H15A,H15B),
 C16(H16A,H16B)
3.d Aromatic/amide H refined with riding coordinates:
 C1(H1A), C2(H2A), C3(H3), C4(H4A), C9(H9), C10(H10), C11(H11), C12(H12)
;
_olex2_exptl_crystal_mounting_method 'The crystal was mounted on a MITIGEN holder'
_olex2_submission_original_sample_id KSB_231101_SDc_KSSV28
_olex2_submission_special_instructions 'No special instructions were received'
_oxdiff_exptl_absorpt_empirical_details
;
Empirical correction (ABSPACK) includes:
- Absorption correction using spherical harmonics
- Frame scaling
- Detector area scaling
;
_oxdiff_exptl_absorpt_empirical_full_max 1.725
_oxdiff_exptl_absorpt_empirical_full_min 0.572
_oxdiff_twin_integration_method simultaneous
_oxdiff_twin_items 2

loop_
_space_group_symop_operation_xyz
'x, y, z'
'-x, -y, -z'

loop_
_atom_site_label
_atom_site_type_symbol
_atom_site_fract_x
_atom_site_fract_y
_atom_site_fract_z
_atom_site_U_iso_or_equiv
_atom_site_adp_type
_atom_site_occupancy
_atom_site_site_symmetry_order
_atom_site_calc_flag
_atom_site_refinement_flags_posn
_atom_site_refinement_flags_adp
_atom_site_refinement_flags_occupancy
_atom_site_disorder_assembly
_atom_site_disorder_group
Co1 Co 0.59819(3) 0.19813(3) 0.19045(3) 0.01115(9) Uani 1 1 d . . . . .
O1 O 0.49447(14) 0.02337(13) 0.17942(12) 0.0141(3) Uani 1 1 d . . . . .
H1 H 0.443422 -0.034509 0.095044 0.070(12) Uiso 1 1 d R . . . .
O2 O 0.63835(14) 0.13506(13) 0.02635(12) 0.0146(3) Uani 1 1 d . . . . .
N1 N 0.41422(16) 0.25397(15) 0.11464(15) 0.0135(3) Uani 1 1 d . . . . .
N2 N 0.54827(17) 0.25213(15) 0.35759(15) 0.0141(3) Uani 1 1 d . . . . .
H2 H 0.640116 0.299277 0.426458 0.017 Uiso 1 1 calc R U . . .
N3 N 0.78822(17) 0.16049(16) 0.27901(15) 0.0144(3) Uani 1 1 d . . . . .
N4 N 0.70927(17) 0.37050(15) 0.19859(15) 0.0150(3) Uani 1 1 d . . . . .
H4 H 0.647706 0.441319 0.216424 0.018 Uiso 1 1 calc R U . . .
C1 C 0.3477(2) 0.23208(19) -0.01530(18) 0.0161(4) Uani 1 1 d . . . . .
H1A H 0.394326 0.188021 -0.076592 0.019 Uiso 1 1 calc R U . . .
C2 C 0.2137(2) 0.2724(2) -0.06063(19) 0.0185(4) Uani 1 1 d . . . . .
H2A H 0.167739 0.255448 -0.152132 0.022 Uiso 1 1 calc R U . . .
C3 C 0.1468(2) 0.33808(19) 0.02947(19) 0.0180(4) Uani 1 1 d . . . . .
H3 H 0.054222 0.366134 -0.000030 0.022 Uiso 1 1 calc R U . . .
C4 C 0.2161(2) 0.36256(19) 0.1629(2) 0.0179(4) Uani 1 1 d . . . . .
H4A H 0.172539 0.408323 0.225782 0.021 Uiso 1 1 calc R U . . .
C5 C 0.3505(2) 0.31851(18) 0.20211(18) 0.0147(3) Uani 1 1 d . . . . .
C6 C 0.4386(2) 0.34503(18) 0.34312(18) 0.0166(4) Uani 1 1 d . . . . .
H6A H 0.490566 0.438311 0.371799 0.020 Uiso 1 1 calc R U . . .
H6B H 0.371241 0.332491 0.399169 0.020 Uiso 1 1 calc R U . . .
C7 C 0.4030(2) 0.02910(18) 0.26961(18) 0.0157(3) Uani 1 1 d . . . . .
H7A H 0.378852 -0.059918 0.287154 0.019 Uiso 1 1 calc R U . . .
H7B H 0.309534 0.060839 0.233613 0.019 Uiso 1 1 calc R U . . .
C8 C 0.4941(2) 0.12597(18) 0.39305(17) 0.0161(4) Uani 1 1 d . . . . .
H8A H 0.433198 0.145387 0.455489 0.019 Uiso 1 1 calc R U . . .
H8B H 0.579432 0.087035 0.435473 0.019 Uiso 1 1 calc R U . . .
C9 C 0.8198(2) 0.03966(19) 0.28963(19) 0.0170(4) Uani 1 1 d . . . . .
H9 H 0.743065 -0.035290 0.256186 0.020 Uiso 1 1 calc R U . . .
C10 C 0.9619(2) 0.0209(2) 0.3483(2) 0.0205(4) Uani 1 1 d . . . . .
H10 H 0.983509 -0.066013 0.352122 0.025 Uiso 1 1 calc R U . . .
C11 C 1.0722(2) 0.1321(2) 0.4016(2) 0.0216(4) Uani 1 1 d . . . . .
H11 H 1.169597 0.122192 0.444979 0.026 Uiso 1 1 calc R U . . .
C12 C 1.0387(2) 0.2573(2) 0.39085(19) 0.0194(4) Uani 1 1 d . . . . .
H12 H 1.112401 0.334354 0.427017 0.023 Uiso 1 1 calc R U . . .
C13 C 0.8963(2) 0.26812(18) 0.32656(17) 0.0154(3) Uani 1 1 d . . . . .
C14 C 0.8476(2) 0.39735(19) 0.30744(18) 0.0166(4) Uani 1 1 d . . . . .
H14A H 0.829522 0.446093 0.389312 0.020 Uiso 1 1 calc R U . . .
H14B H 0.926188 0.453439 0.286123 0.020 Uiso 1 1 calc R U . . .
C15 C 0.7347(2) 0.36463(18) 0.06575(18) 0.0172(4) Uani 1 1 d . . . . .
H15A H 0.824041 0.428382 0.073086 0.021 Uiso 1 1 calc R U . . .
H15B H 0.648873 0.389479 0.007164 0.021 Uiso 1 1 calc R U . . .
C16 C 0.7551(2) 0.22458(19) 0.00926(19) 0.0170(4) Uani 1 1 d . . . . .
H16A H 0.750323 0.213250 -0.085102 0.020 Uiso 1 1 calc R U . . .
H16B H 0.852663 0.206513 0.055504 0.020 Uiso 1 1 calc R U . . .
O2C O 0.66861(17) 0.63284(15) 0.38696(14) 0.0246(3) Uani 1 1 d . . . . .
O3C O 0.53169(17) 0.58232(15) 0.18608(14) 0.0232(3) Uani 1 1 d . . . . .
O4C O 0.5735(2) 0.78701(15) 0.30009(17) 0.0325(4) Uani 1 1 d . . . . .
N1C N 0.59077(19) 0.66854(16) 0.29150(16) 0.0176(3) Uani 1 1 d . . . . .
O6C O 0.93139(17) 0.36631(16) 0.76251(15) 0.0274(3) Uani 1 1 d . . . . .
O7C O 0.78371(17) 0.40006(15) 0.58717(14) 0.0228(3) Uani 1 1 d . . . . .
O8C O 0.80549(18) 0.19756(15) 0.60784(17) 0.0298(4) Uani 1 1 d . . . . .
N5C N 0.84006(19) 0.32030(17) 0.65316(16) 0.0187(3) Uani 1 1 d . . . . .

loop_
_atom_site_aniso_label
_atom_site_aniso_U_11
_atom_site_aniso_U_22
_atom_site_aniso_U_33
_atom_site_aniso_U_23
_atom_site_aniso_U_13
_atom_site_aniso_U_12
Co1 0.01100(14) 0.01152(14) 0.00886(14) 0.00158(9) 0.00008(10) 0.00006(10)
O1 0.0162(6) 0.0139(6) 0.0106(6) 0.0012(5) 0.0028(5) -0.0004(5)
O2 0.0145(6) 0.0150(6) 0.0117(6) 0.0007(5) 0.0027(5) -0.0023(4)
N1 0.0136(7) 0.0127(7) 0.0122(7) 0.0023(5) 0.0009(6) 0.0002(5)
N2 0.0142(7) 0.0146(7) 0.0112(7) 0.0023(5) 0.0009(6) -0.0003(6)
N3 0.0155(7) 0.0160(7) 0.0093(7) 0.0025(5) -0.0001(5) 0.0004(6)
N4 0.0149(7) 0.0149(7) 0.0126(7) 0.0020(6) 0.0005(6) 0.0003(6)
C1 0.0163(8) 0.0169(8) 0.0132(9) 0.0017(7) 0.0017(7) 0.0017(7)
C2 0.0178(9) 0.0201(9) 0.0148(9) 0.0042(7) -0.0009(7) 0.0025(7)
C3 0.0164(8) 0.0184(9) 0.0195(9) 0.0066(7) 0.0032(7) 0.0039(7)
C4 0.0173(9) 0.0183(9) 0.0188(9) 0.0052(7) 0.0056(7) 0.0030(7)
C5 0.0150(8) 0.0138(8) 0.0136(8) 0.0010(6) 0.0031(6) 0.0004(6)
C6 0.0199(9) 0.0152(8) 0.0124(8) 0.0002(6) 0.0020(7) 0.0042(7)
C7 0.0159(8) 0.0165(8) 0.0142(8) 0.0035(7) 0.0045(7) -0.0010(7)
C8 0.0223(9) 0.0151(8) 0.0093(8) 0.0030(6) 0.0024(7) -0.0007(7)
C9 0.0172(8) 0.0150(8) 0.0163(8) 0.0021(7) 0.0006(7) 0.0031(7)
C10 0.0226(9) 0.0201(9) 0.0190(9) 0.0065(7) 0.0029(7) 0.0073(7)
C11 0.0158(9) 0.0286(10) 0.0193(9) 0.0075(8) -0.0004(7) 0.0065(8)
C12 0.0175(9) 0.0230(9) 0.0155(9) 0.0033(7) 0.0018(7) 0.0013(7)
C13 0.0159(8) 0.0173(9) 0.0105(8) 0.0025(6) 0.0011(6) -0.0010(7)
C14 0.0129(8) 0.0163(8) 0.0154(8) 0.0007(6) -0.0018(7) -0.0018(6)
C15 0.0197(9) 0.0162(8) 0.0137(9) 0.0042(7) 0.0029(7) -0.0040(7)
C16 0.0152(8) 0.0196(9) 0.0159(9) 0.0033(7) 0.0067(7) -0.0028(7)
O2C 0.0248(8) 0.0269(8) 0.0165(7) 0.0033(6) -0.0037(6) 0.0035(6)
O3C 0.0290(8) 0.0215(7) 0.0136(7) 0.0010(5) -0.0016(5) 0.0023(6)
O4C 0.0570(11) 0.0167(7) 0.0310(9) 0.0083(6) 0.0196(8) 0.0135(7)
N1C 0.0222(8) 0.0164(7) 0.0164(8) 0.0055(6) 0.0075(6) 0.0040(6)
O6C 0.0261(8) 0.0308(8) 0.0177(7) 0.0062(6) -0.0073(6) 0.0006(6)
O7C 0.0292(8) 0.0208(7) 0.0154(6) 0.0060(5) -0.0018(6) 0.0052(6)
O8C 0.0300(8) 0.0179(7) 0.0328(9) 0.0015(6) -0.0033(7) 0.0006(6)
N5C 0.0193(8) 0.0204(8) 0.0144(7) 0.0038(6) 0.0015(6) 0.0010(6)

loop_
_atom_type_symbol
_atom_type_description
_atom_type_scat_dispersion_real
_atom_type_scat_dispersion_imag
_atom_type_scat_source
C C 0.0181 0.0091 'International Tables Vol C Tables 4.2.6.8 and 6.1.1.4'
H H 0.0000 0.0000 'International Tables Vol C Tables 4.2.6.8 and 6.1.1.4'
Co Co -2.3653 3.6143 'International Tables Vol C Tables 4.2.6.8 and 6.1.1.4'
N N 0.0311 0.0180 'International Tables Vol C Tables 4.2.6.8 and 6.1.1.4'
O O 0.0492 0.0322 'International Tables Vol C Tables 4.2.6.8 and 6.1.1.4'

loop_
_exptl_crystal_face_index_h
_exptl_crystal_face_index_k
_exptl_crystal_face_index_l
_exptl_crystal_face_perp_dist
1 -1 -6 0.0603
0 6 -4 0.0550
0 6 1 0.0528
-1 3 5 0.0528
-1 -1 7 0.0505
0 -7 0 0.0445
0 1 -7 0.0548
-6 0 4 0.0661
0 -1 7 0.0432
6 0 -2 0.0773

loop_
_geom_angle_atom_site_label_1
_geom_angle_atom_site_label_2
_geom_angle_atom_site_label_3
_geom_angle
_geom_angle_site_symmetry_1
_geom_angle_site_symmetry_3
_geom_angle_publ_flag
O1 Co1 N2 86.20(6) . . ?
O1 Co1 N3 93.93(6) . . ?
O1 Co1 N4 177.48(6) . . ?
O2 Co1 O1 90.13(6) . . ?
O2 Co1 N1 94.67(6) . . ?
O2 Co1 N2 176.29(6) . . ?
O2 Co1 N3 89.31(6) . . ?
O2 Co1 N4 87.97(6) . . ?
N1 Co1 O1 90.62(6) . . ?
N1 Co1 N2 84.80(7) . . ?
N1 Co1 N3 173.95(7) . . ?
N1 Co1 N4 91.18(6) . . ?
N3 Co1 N2 91.51(6) . . ?
N3 Co1 N4 84.40(7) . . ?
N4 Co1 N2 95.72(7) . . ?
Co1 O1 H1 120.6 . . ?
C7 O1 Co1 111.11(10) . . ?
C7 O1 H1 111.4 . . ?
C16 O2 Co1 110.43(11) . . ?
C1 N1 Co1 125.37(13) . . ?
C5 N1 Co1 114.86(12) . . ?
C5 N1 C1 119.76(16) . . ?
Co1 N2 H2 108.9 . . ?
C6 N2 Co1 109.30(11) . . ?
C6 N2 H2 108.9 . . ?
C6 N2 C8 114.18(15) . . ?
C8 N2 Co1 106.51(11) . . ?
C8 N2 H2 108.9 . . ?
C9 N3 Co1 125.51(13) . . ?
C9 N3 C13 119.82(16) . . ?
C13 N3 Co1 114.58(13) . . ?
Co1 N4 H4 109.0 . . ?
C14 N4 Co1 109.26(11) . . ?
C14 N4 H4 109.0 . . ?
C14 N4 C15 114.14(15) . . ?
C15 N4 Co1 106.45(11) . . ?
C15 N4 H4 109.0 . . ?
N1 C1 H1A 119.3 . . ?
N1 C1 C2 121.39(18) . . ?
C2 C1 H1A 119.3 . . ?
C1 C2 H2A 120.5 . . ?
C1 C2 C3 119.04(18) . . ?
C3 C2 H2A 120.5 . . ?
C2 C3 H3 120.2 . . ?
C4 C3 C2 119.68(18) . . ?
C4 C3 H3 120.2 . . ?
C3 C4 H4A 120.8 . . ?
C5 C4 C3 118.40(18) . . ?
C5 C4 H4A 120.8 . . ?
N1 C5 C4 121.72(17) . . ?
N1 C5 C6 115.25(16) . . ?
C4 C5 C6 122.97(17) . . ?
N2 C6 C5 109.63(15) . . ?
N2 C6 H6A 109.7 . . ?
N2 C6 H6B 109.7 . . ?
C5 C6 H6A 109.7 . . ?
C5 C6 H6B 109.7 . . ?
H6A C6 H6B 108.2 . . ?
O1 C7 H7A 110.7 . . ?
O1 C7 H7B 110.7 . . ?
O1 C7 C8 105.21(14) . . ?
H7A C7 H7B 108.8 . . ?
C8 C7 H7A 110.7 . . ?
C8 C7 H7B 110.7 . . ?
N2 C8 C7 108.61(14) . . ?
N2 C8 H8A 110.0 . . ?
N2 C8 H8B 110.0 . . ?
C7 C8 H8A 110.0 . . ?
C7 C8 H8B 110.0 . . ?
H8A C8 H8B 108.3 . . ?
N3 C9 H9 119.2 . . ?
N3 C9 C10 121.60(18) . . ?
C10 C9 H9 119.2 . . ?
C9 C10 H10 120.6 . . ?
C9 C10 C11 118.72(18) . . ?
C11 C10 H10 120.6 . . ?
C10 C11 H11 120.3 . . ?
C12 C11 C10 119.40(18) . . ?
C12 C11 H11 120.3 . . ?
C11 C12 H12 120.6 . . ?
C13 C12 C11 118.81(18) . . ?
C13 C12 H12 120.6 . . ?
N3 C13 C12 121.56(17) . . ?
N3 C13 C14 114.77(16) . . ?
C12 C13 C14 123.64(17) . . ?
N4 C14 C13 109.34(15) . . ?
N4 C14 H14A 109.8 . . ?
N4 C14 H14B 109.8 . . ?
C13 C14 H14A 109.8 . . ?
C13 C14 H14B 109.8 . . ?
H14A C14 H14B 108.3 . . ?
N4 C15 H15A 109.9 . . ?
N4 C15 H15B 109.9 . . ?
N4 C15 C16 109.00(15) . . ?
H15A C15 H15B 108.3 . . ?
C16 C15 H15A 109.9 . . ?
C16 C15 H15B 109.9 . . ?
O2 C16 C15 107.32(15) . . ?
O2 C16 H16A 110.3 . . ?
O2 C16 H16B 110.3 . . ?
C15 C16 H16A 110.3 . . ?
C15 C16 H16B 110.3 . . ?
H16A C16 H16B 108.5 . . ?
O2C N1C O3C 118.87(16) . . ?
O4C N1C O2C 120.51(17) . . ?
O4C N1C O3C 120.62(17) . . ?
O6C N5C O7C 119.25(17) . . ?
O8C N5C O6C 120.93(17) . . ?
O8C N5C O7C 119.81(16) . . ?

loop_
_geom_bond_atom_site_label_1
_geom_bond_atom_site_label_2
_geom_bond_distance
_geom_bond_site_symmetry_2
_geom_bond_publ_flag
Co1 O1 1.9310(13) . ?
Co1 O2 1.9034(13) . ?
Co1 N1 1.9285(16) . ?
Co1 N2 1.9620(16) . ?
Co1 N3 1.9332(16) . ?
Co1 N4 1.9460(16) . ?
O1 H1 0.9674 . ?
O1 C7 1.442(2) . ?
O2 C16 1.432(2) . ?
N1 C1 1.353(2) . ?
N1 C5 1.345(2) . ?
N2 H2 1.0000 . ?
N2 C6 1.486(2) . ?
N2 C8 1.502(2) . ?
N3 C9 1.336(2) . ?
N3 C13 1.353(2) . ?
N4 H4 1.0000 . ?
N4 C14 1.488(2) . ?
N4 C15 1.498(2) . ?
C1 H1A 0.9500 . ?
C1 C2 1.378(3) . ?
C2 H2A 0.9500 . ?
C2 C3 1.390(3) . ?
C3 H3 0.9500 . ?
C3 C4 1.389(3) . ?
C4 H4A 0.9500 . ?
C4 C5 1.389(3) . ?
C5 C6 1.502(2) . ?
C6 H6A 0.9900 . ?
C6 H6B 0.9900 . ?
C7 H7A 0.9900 . ?
C7 H7B 0.9900 . ?
C7 C8 1.506(2) . ?
C8 H8A 0.9900 . ?
C8 H8B 0.9900 . ?
C9 H9 0.9500 . ?
C9 C10 1.388(3) . ?
C10 H10 0.9500 . ?
C10 C11 1.393(3) . ?
C11 H11 0.9500 . ?
C11 C12 1.386(3) . ?
C12 H12 0.9500 . ?
C12 C13 1.381(3) . ?
C13 C14 1.494(3) . ?
C14 H14A 0.9900 . ?
C14 H14B 0.9900 . ?
C15 H15A 0.9900 . ?
C15 H15B 0.9900 . ?
C15 C16 1.511(3) . ?
C16 H16A 0.9900 . ?
C16 H16B 0.9900 . ?
O2C N1C 1.255(2) . ?
O3C N1C 1.264(2) . ?
O4C N1C 1.243(2) . ?
O6C N5C 1.251(2) . ?
O7C N5C 1.268(2) . ?
O8C N5C 1.247(2) . ?

loop_
_geom_torsion_atom_site_label_1
_geom_torsion_atom_site_label_2
_geom_torsion_atom_site_label_3
_geom_torsion_atom_site_label_4
_geom_torsion
_geom_torsion_site_symmetry_1
_geom_torsion_site_symmetry_2
_geom_torsion_site_symmetry_3
_geom_torsion_site_symmetry_4
_geom_torsion_publ_flag
Co1 O1 C7 C8 -40.34(16) . . . . ?
Co1 O2 C16 C15 -37.87(17) . . . . ?
Co1 N1 C1 C2 178.10(14) . . . . ?
Co1 N1 C5 C4 -178.64(14) . . . . ?
Co1 N1 C5 C6 4.3(2) . . . . ?
Co1 N2 C6 C5 26.51(17) . . . . ?
Co1 N2 C8 C7 -38.30(17) . . . . ?
Co1 N3 C9 C10 176.10(15) . . . . ?
Co1 N3 C13 C12 -179.15(15) . . . . ?
Co1 N3 C13 C14 2.7(2) . . . . ?
Co1 N4 C14 C13 29.50(18) . . . . ?
Co1 N4 C15 C16 -34.27(16) . . . . ?
O1 C7 C8 N2 51.39(19) . . . . ?
N1 C1 C2 C3 0.7(3) . . . . ?
N1 C5 C6 N2 -20.6(2) . . . . ?
N3 C9 C10 C11 2.5(3) . . . . ?
N3 C13 C14 N4 -21.3(2) . . . . ?
N4 C15 C16 O2 47.66(19) . . . . ?
C1 N1 C5 C4 0.8(3) . . . . ?
C1 N1 C5 C6 -176.26(16) . . . . ?
C1 C2 C3 C4 0.3(3) . . . . ?
C2 C3 C4 C5 -0.8(3) . . . . ?
C3 C4 C5 N1 0.2(3) . . . . ?
C3 C4 C5 C6 177.05(17) . . . . ?
C4 C5 C6 N2 162.35(17) . . . . ?
C5 N1 C1 C2 -1.3(3) . . . . ?
C6 N2 C8 C7 82.44(18) . . . . ?
C8 N2 C6 C5 -92.66(18) . . . . ?
C9 N3 C13 C12 -2.5(3) . . . . ?
C9 N3 C13 C14 179.34(16) . . . . ?
C9 C10 C11 C12 -2.1(3) . . . . ?
C10 C11 C12 C13 -0.4(3) . . . . ?
C11 C12 C13 N3 2.7(3) . . . . ?
C11 C12 C13 C14 -179.25(18) . . . . ?
C12 C13 C14 N4 160.50(18) . . . . ?
C13 N3 C9 C10 -0.2(3) . . . . ?
C14 N4 C15 C16 86.33(18) . . . . ?
C15 N4 C14 C13 -89.54(18) . . . . ?

loop_
_twin_individual_id
_twin_individual_mass_fraction_refined
_oxdiff_twin_reflns_isolated
_oxdiff_twin_reflns_overlapped
_twin_individual_twin_lattice_type
_twin_individual_twin_matrix_11
_twin_individual_twin_matrix_12
_twin_individual_twin_matrix_13
_twin_individual_twin_matrix_21
_twin_individual_twin_matrix_22
_twin_individual_twin_matrix_23
_twin_individual_twin_matrix_31
_twin_individual_twin_matrix_32
_twin_individual_twin_matrix_33
1 0.5372(13) 29785 5894 ref 1.0000 0.0000 0.0000 0.0000 1.0000 0.0000 0.0000 0.0000 1.0000
2 0.4628(13) 0 5894 nmt -0.9998 0.0060 -0.0032 0.3832 0.0127 0.9885 0.3987 1.0100 -0.0118

loop_
_exptl_oxdiff_crystal_face_indexfrac_h
_exptl_oxdiff_crystal_face_indexfrac_k
_exptl_oxdiff_crystal_face_indexfrac_l
_exptl_oxdiff_crystal_face_x
_exptl_oxdiff_crystal_face_y
_exptl_oxdiff_crystal_face_z
0.7083 -1.2360 -6.3981 -0.0116 -0.2600 0.9655
0.0234 6.1834 -3.9267 0.0190 0.8890 0.4576
-0.4621 6.3397 0.8710 0.0248 0.9676 -0.2514
-0.7119 3.2992 5.2022 0.0181 0.5580 -0.8297
-0.6249 -1.0338 6.9121 0.0036 -0.0769 -0.9970
0.3511 -6.6359 0.4231 -0.0245 -0.9975 0.0668
0.0843 0.5963 -6.7474 0.0871 0.0034 0.9962
-5.6759 0.1237 4.0811 0.8873 -0.0240 -0.4605
0.4081 -0.6250 6.5941 -0.1671 -0.0014 -0.9859
6.1051 -0.3602 -1.8496 -0.9925 0.0247 0.1195
